data_2202630
loop_
_publ_author_name
'Zhang, Rong Lan'
'Zhao, Jian She'
'Shi, Qi Zhen'
'Ng, Seik Weng'

_publ_section_title
;
 Diaquabis(4,5-diazafluoren-9-one-\k^2^<i>N,N</i>')zinc(II) dinitrate
;
_journal_issue 7
_journal_name_full 'Acta Crystallographica Section E'
_journal_page_first m476
_journal_page_last m477
_journal_paper_doi 10.1107/S1600536803012911
_journal_volume 59
_journal_year 2003
_chemical_formula_iupac '[Zn (C11 H6 N2 O)2 (H2 O)2] (N O3)2'
_chemical_formula_moiety 'C22 H16 N4 O4 Zn 2+, 2N1 O3 1-'
_chemical_formula_sum 'C22 H16 N6 O10 Zn'
_chemical_formula_weight 589.78
_chemical_name_systematic
;
Diaquabis(4,5-diazafluoren-9-one-\k^2^N,N')zinc(II) dinitrate
;
_space_group_IT_number 2
_symmetry_cell_setting triclinic
_symmetry_space_group_name_Hall '-P 1'
_symmetry_space_group_name_H-M 'P -1'
_atom_sites_solution_hydrogens geom
_atom_sites_solution_primary direct
_atom_sites_solution_secondary difmap
_audit_creation_method SHELXL-97
_cell_angle_alpha 94.909(4)
_cell_angle_beta 91.394(4)
_cell_angle_gamma 99.860(4)
_cell_formula_units_Z 1
_cell_length_a 6.989(2)
_cell_length_b 8.283(3)
_cell_length_c 10.222(3)
_cell_measurement_reflns_used 583
_cell_measurement_temperature 298(2)
_cell_measurement_theta_max 23.3
_cell_measurement_theta_min 3.0
_cell_volume 580.4(3)
_computing_cell_refinement 'SAINT (Bruker, 1997)'
_computing_data_collection 'SMART (Bruker, 1997)'
_computing_data_reduction SAINT
_computing_molecular_graphics 'ORTEPII (Johnson, 1976)'
_computing_publication_material SHELXL97
_computing_structure_refinement 'SHELXL97 (Sheldrick, 1997)'
_computing_structure_solution 'SHELXS97 (Sheldrick, 1997)'
_diffrn_ambient_temperature 298(2)
_diffrn_measured_fraction_theta_full 0.91
_diffrn_measured_fraction_theta_max 0.91
_diffrn_measurement_device_type 'Bruker AXS 1K CCD'
_diffrn_measurement_method '\f and \w'
_diffrn_radiation_monochromator graphite
_diffrn_radiation_source 'fine-focus sealed tube'
_diffrn_radiation_type MoK\a
_diffrn_radiation_wavelength 0.71073
_diffrn_reflns_av_R_equivalents 0.034
_diffrn_reflns_av_sigmaI/netI 0.101
_diffrn_reflns_limit_h_max 9
_diffrn_reflns_limit_h_min -9
_diffrn_reflns_limit_k_max 10
_diffrn_reflns_limit_k_min -5
_diffrn_reflns_limit_l_max 13
_diffrn_reflns_limit_l_min -13
_diffrn_reflns_number 3777
_diffrn_reflns_theta_full 28.3
_diffrn_reflns_theta_max 28.3
_diffrn_reflns_theta_min 2.5
_diffrn_standards_decay_% 0
_exptl_absorpt_coefficient_mu 1.13
_exptl_absorpt_correction_T_max 0.844
_exptl_absorpt_correction_T_min 0.724
_exptl_absorpt_correction_type multi-scan
_exptl_absorpt_process_details '(SADABS; Sheldrick, 1996)'
_exptl_crystal_colour Yellow
_exptl_crystal_density_diffrn 1.69
_exptl_crystal_density_method 'not measured'
_exptl_crystal_description Block
_exptl_crystal_F_000 300
_exptl_crystal_size_max 0.28
_exptl_crystal_size_mid 0.22
_exptl_crystal_size_min 0.15
_refine_diff_density_max 0.69
_refine_diff_density_min -0.68
_refine_ls_extinction_method none
_refine_ls_goodness_of_fit_ref 0.78
_refine_ls_hydrogen_treatment mixed
_refine_ls_matrix_type full
_refine_ls_number_parameters 186
_refine_ls_number_reflns 2623
_refine_ls_number_restraints 0
_refine_ls_restrained_S_all 0.78
_refine_ls_R_factor_all 0.080
_refine_ls_R_factor_gt 0.047
_refine_ls_shift/su_max 0.001
_refine_ls_shift/su_mean <0.001
_refine_ls_structure_factor_coef Fsqd
_refine_ls_weighting_details 'calc w = 1/[\s^2^(Fo^2^)+(0.0431P)^2^] where P = (Fo^2^+2Fc^2^)/3'
_refine_ls_weighting_scheme calc
_refine_ls_wR_factor_gt 0.097
_refine_ls_wR_factor_ref 0.106
_reflns_number_gt 1462
_reflns_number_total 2623
_reflns_threshold_expression I>2\s(I)
_cod_data_source_file fl6042.cif
_cod_data_source_block I
_cod_depositor_comments
;
The following automatic conversions were performed:
'_symmetry_cell_setting' value 'Triclinic' changed to 'triclinic'
according to '/home/saulius/struct/CIF-dictionaries/cif_core.dic'
dictionary named 'cif_core.dic' version 2.4.1 from 2010-06-29.

Automatic conversion script
Id: cif_fix_enum 1527 2010-12-29 10:47:43Z saulius 

The following automatic conversions were performed:

'_symmetry_cell_setting' value 'Triclinic' changed to 'triclinic'
according to /home/saulius/struct/CIF-dictionaries/cif_core.dic
dictionary named 'cif_core.dic' version 2.4.1 from
2010-06-29.

'_exptl_absorpt_correction_type' value 'Multi-scan'
changed to 'multi-scan' according to
/home/saulius/struct/CIF-dictionaries/cif_core.dic dictionary named
'cif_core.dic' version 2.4.1 from 2010-06-29.

Automatic conversion script
Id: cif_fix_values 1715 2011-07-08 13:25:40Z adriana 
;
_cod_database_code 2202630
_cod_database_fobs_code 2202630

loop_
_symmetry_equiv_pos_as_xyz
'x, y, z'
'-x, -y, -z'

loop_
_atom_site_label
_atom_site_fract_x
_atom_site_fract_y
_atom_site_fract_z
_atom_site_U_iso_or_equiv
_atom_site_adp_type
_atom_site_calc_flag
_atom_site_refinement_flags
_atom_site_occupancy
_atom_site_disorder_assembly
_atom_site_disorder_group
_atom_site_type_symbol
Zn1 0.5000 0.5000 0.5000 0.0457(2) Uani d S 1 . . Zn
O1 0.3247(4) 0.7199(3) -0.0513(2) 0.0630(10) Uani d . 1 . . O
O2 0.0408(4) 0.3804(3) 0.7268(3) 0.0660(10) Uani d . 1 . . O
O3 -0.0632(4) 0.1360(4) 0.7704(3) 0.0880(10) Uani d . 1 . . O
O4 -0.0975(4) 0.2023(4) 0.5738(3) 0.0840(10) Uani d . 1 . . O
O1w 0.2504(4) 0.5767(4) 0.5646(3) 0.0540(10) Uani d . 1 . . O
N1 0.3430(4) 0.3900(3) 0.3051(2) 0.0420(10) Uani d . 1 . . N
N2 0.5607(4) 0.7182(3) 0.3891(2) 0.0380(10) Uani d . 1 . . N
N3 -0.0409(4) 0.2381(4) 0.6893(3) 0.0500(10) Uani d . 1 . . N
C1 0.2327(5) 0.2530(5) 0.2529(4) 0.0590(10) Uani d . 1 . . C
C2 0.1519(5) 0.2336(5) 0.1239(4) 0.0590(10) Uani d . 1 . . C
C3 0.1838(5) 0.3646(5) 0.0461(3) 0.0510(10) Uani d . 1 . . C
C4 0.2976(5) 0.5080(4) 0.1002(3) 0.0390(10) Uani d . 1 . . C
C5 0.3703(4) 0.5115(4) 0.2281(3) 0.0370(10) Uani d . 1 . . C
C6 0.3604(5) 0.6745(4) 0.0542(3) 0.0440(10) Uani d . 1 . . C
C7 0.4790(4) 0.6760(4) 0.2698(3) 0.0360(10) Uani d . 1 . . C
C8 0.4755(5) 0.7760(4) 0.1684(3) 0.0400(10) Uani d . 1 . . C
C9 0.5667(5) 0.9356(5) 0.1903(3) 0.0540(10) Uani d . 1 . . C
C10 0.6543(5) 0.9853(5) 0.3144(4) 0.0540(10) Uani d . 1 . . C
C11 0.6497(5) 0.8769(4) 0.4093(3) 0.0460(10) Uani d . 1 . . C
H1w1 0.187(6) 0.516(5) 0.613(4) 0.07(2) Uiso d . 1 . . H
H1w2 0.194(5) 0.628(4) 0.520(3) 0.050(10) Uiso d . 1 . . H
H1 0.2071 0.1647 0.3041 0.070 Uiso calc R 1 . . H
H2 0.0775 0.1337 0.0909 0.071 Uiso calc R 1 . . H
H3 0.1303 0.3556 -0.0390 0.061 Uiso calc R 1 . . H
H9 0.5703 1.0079 0.1253 0.065 Uiso calc R 1 . . H
H10 0.7169 1.0936 0.3334 0.065 Uiso calc R 1 . . H
H11 0.7105 0.9143 0.4909 0.056 Uiso calc R 1 . . H

loop_
_atom_site_aniso_label
_atom_site_aniso_U_11
_atom_site_aniso_U_22
_atom_site_aniso_U_33
_atom_site_aniso_U_12
_atom_site_aniso_U_13
_atom_site_aniso_U_23
Zn1 0.0509(4) 0.0449(4) 0.0414(4) 0.0049(3) -0.0058(3) 0.0127(3)
O1 0.083(2) 0.063(2) 0.0420(10) 0.006(2) -0.0110(10) 0.0190(10)
O2 0.081(2) 0.053(2) 0.059(2) -0.002(2) 0.0100(10) 0.002(2)
O3 0.086(2) 0.070(2) 0.111(2) 0.006(2) 0.009(2) 0.044(2)
O4 0.097(2) 0.081(2) 0.072(2) 0.028(2) -0.039(2) -0.015(2)
O1w 0.053(2) 0.056(2) 0.057(2) 0.011(2) 0.0050(10) 0.022(2)
N1 0.048(2) 0.040(2) 0.038(2) 0.003(2) -0.0070(10) 0.0090(10)
N2 0.036(2) 0.039(2) 0.039(2) 0.0050(10) -0.002(2) 0.0020(10)
N3 0.043(2) 0.048(2) 0.061(2) 0.012(2) 0.002(2) 0.006(2)
C1 0.063(3) 0.042(2) 0.066(3) -0.007(2) -0.006(2) 0.016(2)
C2 0.061(2) 0.052(3) 0.058(2) -0.007(2) -0.015(2) 0.007(2)
C3 0.049(2) 0.059(3) 0.042(2) 0.007(2) -0.008(2) 0.003(2)
C4 0.038(2) 0.042(2) 0.035(2) 0.007(2) -0.0040(10) 0.004(2)
C5 0.036(2) 0.036(2) 0.037(2) 0.006(2) -0.0030(10) 0.003(2)
C6 0.049(2) 0.047(2) 0.038(2) 0.013(2) 0.001(2) 0.007(2)
C7 0.034(2) 0.036(2) 0.040(2) 0.009(2) 0.0020(10) 0.006(2)
C8 0.043(2) 0.037(2) 0.039(2) 0.007(2) 0.001(2) 0.008(2)
C9 0.072(3) 0.041(2) 0.052(2) 0.008(2) 0.002(2) 0.018(2)
C10 0.065(2) 0.036(2) 0.058(2) -0.001(2) -0.001(2) 0.005(2)
C11 0.047(2) 0.042(2) 0.048(2) 0.004(2) -0.003(2) 0.000(2)

loop_
_atom_type_symbol
_atom_type_description
_atom_type_scat_dispersion_real
_atom_type_scat_dispersion_imag
_atom_type_scat_source
C C 0.0033 0.0016 'International Tables Vol C Tables 4.2.6.8 and 6.1.1.4'
H H 0.0000 0.0000 'International Tables Vol C Tables 4.2.6.8 and 6.1.1.4'
N N 0.0061 0.0033 'International Tables Vol C Tables 4.2.6.8 and 6.1.1.4'
O O 0.0106 0.0060 'International Tables Vol C Tables 4.2.6.8 and 6.1.1.4'
Zn Zn 0.2839 1.4301 'International Tables Vol C Tables 4.2.6.8 and 6.1.1.4'

loop_
_geom_angle_atom_site_label_1
_geom_angle_atom_site_label_2
_geom_angle_atom_site_label_3
_geom_angle_site_symmetry_1
_geom_angle_site_symmetry_3
_geom_angle
_geom_angle_publ_flag
O1w Zn1 O1w . 2_666 180.00(10) yes
O1w Zn1 N1 . . 90.50(10) yes
O1w Zn1 N1 . 2_666 89.50(10) yes
O1w Zn1 N2 . . 89.30(10) yes
O1w Zn1 N2 . 2_666 90.80(10) yes
O1w Zn1 N1 2_666 . 89.50(10) no
O1w Zn1 N1 2_666 2_666 90.50(10) no
O1w Zn1 N2 2_666 . 90.80(10) no
O1w Zn1 N2 2_666 2_666 89.30(10) no
N1 Zn1 N1 . 2_666 180.0 yes
N1 Zn1 N2 . . 81.30(10) yes
N1 Zn1 N2 . 2_666 98.70(10) yes
N1 Zn1 N2 2_666 . 98.70(10) no
N1 Zn1 N2 2_666 2_666 81.30(10) no
N2 Zn1 N2 . 2_666 180.00(10) yes
C1 N1 C5 . . 115.2(3) no
C1 N1 Zn1 . . 140.2(2) no
C5 N1 Zn1 . . 104.5(2) no
C7 N2 C11 . . 114.2(3) no
C7 N2 Zn1 . . 107.2(2) no
C11 N2 Zn1 . . 138.5(2) no
O3 N3 O4 . . 121.6(4) no
O3 N3 O2 . . 118.2(3) no
O4 N3 O2 . . 120.2(3) no
N1 C1 C2 . . 123.4(3) no
C3 C2 C1 . . 119.6(3) no
C4 C3 C2 . . 117.2(3) no
C3 C4 C5 . . 117.7(3) no
C3 C4 C6 . . 134.3(3) no
C5 C4 C6 . . 107.9(3) no
N1 C5 C4 . . 126.8(3) no
N1 C5 C7 . . 123.7(3) no
C4 C5 C7 . . 109.4(3) no
O1 C6 C4 . . 127.6(3) no
O1 C6 C8 . . 126.9(3) no
C4 C6 C8 . . 105.5(3) no
N2 C7 C8 . . 127.2(3) no
N2 C7 C5 . . 123.3(3) no
C8 C7 C5 . . 109.5(3) no
C9 C8 C7 . . 117.8(3) no
C9 C8 C6 . . 134.5(3) no
C7 C8 C6 . . 107.6(3) no
C8 C9 C10 . . 117.0(3) no
C11 C10 C9 . . 121.0(3) no
N2 C11 C10 . . 122.8(3) no
Zn1 O1w H1w1 . . 115(3) no
Zn1 O1w H1w2 . . 120(3) no
H1w1 O1w H1w2 . . 118(4) no
N1 C1 H1 . . 118.3 no
C2 C1 H1 . . 118.3 no
C3 C2 H2 . . 120.2 no
C1 C2 H2 . . 120.2 no
C4 C3 H3 . . 121.4 no
C2 C3 H3 . . 121.4 no
C8 C9 H9 . . 121.5 no
C10 C9 H9 . . 121.5 no
C11 C10 H10 . . 119.5 no
C9 C10 H10 . . 119.5 no
N2 C11 H11 . . 118.6 no
C10 C11 H11 . . 118.6 no

loop_
_geom_bond_atom_site_label_1
_geom_bond_atom_site_label_2
_geom_bond_site_symmetry_2
_geom_bond_distance
_geom_bond_publ_flag
Zn1 O1w . 2.061(3) yes
Zn1 O1w 2_666 2.061(3) no
Zn1 N1 . 2.290(3) yes
Zn1 N1 2_666 2.290(3) no
Zn1 N2 . 2.201(3) yes
Zn1 N2 2_666 2.201(3) no
O1 C6 . 1.206(3) no
O2 N3 . 1.242(4) no
O3 N3 . 1.228(4) no
O4 N3 . 1.231(4) no
N1 C1 . 1.320(4) no
N1 C5 . 1.321(4) no
N2 C7 . 1.327(4) no
N2 C11 . 1.351(4) no
C1 C2 . 1.407(5) no
C2 C3 . 1.390(5) no
C3 C4 . 1.376(4) no
C4 C5 . 1.387(4) no
C4 C6 . 1.493(5) no
C5 C7 . 1.465(4) no
C6 C8 . 1.508(5) no
C7 C8 . 1.383(4) no
C8 C9 . 1.363(4) no
C9 C10 . 1.393(5) no
C10 C11 . 1.375(4) no
O1w H1w1 . 0.82(4) no
O1w H1w2 . 0.79(3) no
C1 H1 . 0.93 no
C2 H2 . 0.93 no
C3 H3 . 0.93 no
C9 H9 . 0.93 no
C10 H10 . 0.93 no
C11 H11 . 0.93 no

loop_
_geom_hbond_atom_site_label_D
_geom_hbond_atom_site_label_H
_geom_hbond_atom_site_label_A
_geom_hbond_site_symmetry_A
_geom_hbond_distance_DH
_geom_hbond_distance_HA
_geom_hbond_distance_DA
_geom_hbond_angle_DHA
_geom_hbond_publ_flag
O1w H1w1 O2 . 0.82(4) 1.89(4) 2.702(4) 179(4) no
O1w H1w2 O4 2_566 0.79(3) 1.97(4) 2.744(4) 167(3) no

loop_
_geom_torsion_atom_site_label_1
_geom_torsion_atom_site_label_2
_geom_torsion_atom_site_label_3
_geom_torsion_atom_site_label_4
_geom_torsion_site_symmetry_1
_geom_torsion
_geom_torsion_publ_flag
O1w Zn1 N1 C1 . -86.2(4) no
O1w Zn1 N1 C1 2_666 93.8(4) no
N2 Zn1 N1 C1 . -175.3(4) no
N2 Zn1 N1 C1 2_666 4.7(4) no
O1w Zn1 N1 C5 . 89.5(2) no
O1w Zn1 N1 C5 2_666 -90.5(2) no
N2 Zn1 N1 C5 . 0.3(2) no
N2 Zn1 N1 C5 2_666 -179.7(2) no
O1w Zn1 N2 C7 . -90.9(2) no
O1w Zn1 N2 C7 2_666 89.1(2) no
N1 Zn1 N2 C7 2_666 179.7(2) no
N1 Zn1 N2 C7 . -0.3(2) no
O1w Zn1 N2 C11 . 87.0(3) no
O1w Zn1 N2 C11 2_666 -93.0(3) no
N1 Zn1 N2 C11 2_666 -2.4(3) no
N1 Zn1 N2 C11 . 177.6(3) no
C5 N1 C1 C2 . 1.3(5) no
Zn1 N1 C1 C2 . 176.7(3) no
N1 C1 C2 C3 . -1.5(6) no
C1 C2 C3 C4 . 1.0(6) no
C2 C3 C4 C5 . -0.5(5) no
C2 C3 C4 C6 . -177.4(4) no
C1 N1 C5 C4 . -0.8(5) no
Zn1 N1 C5 C4 . -177.8(3) no
C1 N1 C5 C7 . 176.6(3) no
Zn1 N1 C5 C7 . -0.4(4) no
C3 C4 C5 N1 . 0.5(5) no
C6 C4 C5 N1 . 178.1(3) no
C3 C4 C5 C7 . -177.2(3) no
C6 C4 C5 C7 . 0.4(4) no
C3 C4 C6 O1 . -2.4(6) no
C5 C4 C6 O1 . -179.5(3) no
C3 C4 C6 C8 . 176.6(4) no
C5 C4 C6 C8 . -0.5(3) no
C11 N2 C7 C8 . -0.5(5) no
Zn1 N2 C7 C8 . 178.0(3) no
C11 N2 C7 C5 . -178.3(3) no
Zn1 N2 C7 C5 . 0.2(4) no
N1 C5 C7 N2 . 0.2(5) no
C4 C5 C7 N2 . 177.9(3) no
N1 C5 C7 C8 . -178.0(3) no
C4 C5 C7 C8 . -0.2(4) no
N2 C7 C8 C9 . 0.7(5) no
C5 C7 C8 C9 . 178.8(3) no
N2 C7 C8 C6 . -178.2(3) no
C5 C7 C8 C6 . -0.1(4) no
O1 C6 C8 C9 . 0.7(6) no
C4 C6 C8 C9 . -178.3(4) no
O1 C6 C8 C7 . 179.4(3) no
C4 C6 C8 C7 . 0.4(3) no
C7 C8 C9 C10 . -0.8(5) no
C6 C8 C9 C10 . 177.8(4) no
C8 C9 C10 C11 . 0.6(5) no
C7 N2 C11 C10 . 0.3(5) no
Zn1 N2 C11 C10 . -177.5(3) no
C9 C10 C11 N2 . -0.4(6) no
